data_8105500
loop_
_publ_author_name
'Hanifa, Bibi'
'Sirajuddin, Muhammad'
'Khan, Hizbullah'
'Lo, Kong Mun'
'Tiekink, Edward R.T.'

_publ_section_title
;
 Crystal structure of 4-[(2-methoxyphenyl)carbamoyl]butanoic acid,
 C12H15NO4
;
_journal_issue 6
_journal_name_full 'Zeitschrift f\"ur Kristallographie - New Crystal Structures'
_journal_page_first 1481
_journal_page_last 1483
_journal_paper_doi 10.1515/ncrs-2020-0364
_journal_volume 235
_journal_year 2020
_chemical_formula_moiety 'C12 H15 N O4'
_chemical_formula_sum 'C12 H15 N O4'
_chemical_formula_weight 237.25
_space_group_crystal_system triclinic
_space_group_IT_number 2
_space_group_name_Hall '-P 1'
_space_group_name_H-M_alt 'P -1'
_atom_sites_solution_hydrogens mixed
_atom_sites_solution_primary direct
_atom_sites_solution_secondary difmap
_audit_creation_method SHELXL-2018/3
_cell_angle_alpha 87.780(3)
_cell_angle_beta 89.105(3)
_cell_angle_gamma 61.299(4)
_cell_formula_units_Z 4
_cell_length_a 7.4325(3)
_cell_length_b 7.5171(3)
_cell_length_c 23.7377(9)
_cell_measurement_reflns_used 11238
_cell_measurement_temperature 100(2)
_cell_measurement_theta_max 76.4270
_cell_measurement_theta_min 3.7310
_cell_volume 1162.42(9)
_computing_cell_refinement 'CrysAlisPro [1]'
_computing_data_collection 'CrysAlisPro [1]'
_computing_data_reduction 'CrysAlisPro [1]'
_computing_molecular_graphics 'ORTEP-3 for Windows [4]'
_computing_publication_material 'SHELXL-2018/3 [3]'
_computing_structure_refinement 'SHELXL-2018/3 [3]'
_computing_structure_solution 'SHELXT 2014/5 [2]'
_diffrn_ambient_temperature 100(2)
_diffrn_detector_area_resol_mean 5.2558
_diffrn_measured_fraction_theta_full 0.999
_diffrn_measured_fraction_theta_max 0.999
_diffrn_measurement_device_type 'XtaLAB Synergy, Dualflex, AtlasS2'
_diffrn_measurement_method '\w scans'
_diffrn_radiation_type CuK\a
_diffrn_radiation_wavelength 1.54184
_diffrn_reflns_av_R_equivalents 0.0494
_diffrn_reflns_av_unetI/netI 0.0280
_diffrn_reflns_Laue_measured_fraction_full 0.999
_diffrn_reflns_Laue_measured_fraction_max 0.999
_diffrn_reflns_limit_h_max 8
_diffrn_reflns_limit_h_min -8
_diffrn_reflns_limit_k_max 8
_diffrn_reflns_limit_k_min -8
_diffrn_reflns_limit_l_max 28
_diffrn_reflns_limit_l_min -28
_diffrn_reflns_number 28113
_diffrn_reflns_point_group_measured_fraction_full 0.999
_diffrn_reflns_point_group_measured_fraction_max 0.999
_diffrn_reflns_theta_full 67.080
_diffrn_reflns_theta_max 67.080
_diffrn_reflns_theta_min 3.727
_diffrn_source 'micro-focus sealed X-ray tube'
_exptl_absorpt_coefficient_mu 0.853
_exptl_absorpt_correction_T_max 1.000
_exptl_absorpt_correction_T_min 0.800
_exptl_absorpt_correction_type gaussian
_exptl_absorpt_process_details 'CrysAlisPro [1]'
_exptl_crystal_colour yellow
_exptl_crystal_density_diffrn 1.356
_exptl_crystal_description prism
_exptl_crystal_F_000 504
_exptl_crystal_size_max 0.162
_exptl_crystal_size_mid 0.104
_exptl_crystal_size_min 0.053
_refine_diff_density_max 0.343
_refine_diff_density_min -0.333
_refine_diff_density_rms 0.073
_refine_ls_extinction_coef .
_refine_ls_extinction_method none
_refine_ls_goodness_of_fit_ref 1.136
_refine_ls_hydrogen_treatment mixed
_refine_ls_matrix_type full
_refine_ls_number_parameters 321
_refine_ls_number_reflns 4127
_refine_ls_number_restraints 4
_refine_ls_restrained_S_all 1.135
_refine_ls_R_factor_all 0.0626
_refine_ls_R_factor_gt 0.0566
_refine_ls_shift/su_max 0.000
_refine_ls_shift/su_mean 0.000
_refine_ls_structure_factor_coef Fsqd
_refine_ls_weighting_details 'w=1/[\s^2^(Fo^2^)+(0.0473P)^2^+2.7891P] where P=(Fo^2^+2Fc^2^)/3'
_refine_ls_weighting_scheme calc
_refine_ls_wR_factor_gt 0.1618
_refine_ls_wR_factor_ref 0.1652
_reflns_Friedel_coverage 0.000
_reflns_Friedel_fraction_full .
_reflns_Friedel_fraction_max .
_reflns_number_gt 3630
_reflns_number_total 4127
_reflns_threshold_expression 'I > 2\s(I)'
_cod_data_source_file suppl_ncrs-2020-0364_suppl.cif
_cod_data_source_block shelx
_cod_database_code 8105500
_shelx_shelxl_version_number 2018/3
_shelx_space_group_comment
;
The symmetry employed for this shelxl refinement is uniquely defined
by the following loop, which should always be used as a source of
symmetry information in preference to the above space-group names.
They are only intended as comments.
;
_shelx_estimated_absorpt_t_min 0.874
_shelx_estimated_absorpt_t_max 0.956

loop_
_space_group_symop_operation_xyz
'x, y, z'
'-x, -y, -z'

loop_
_atom_site_label
_atom_site_type_symbol
_atom_site_fract_x
_atom_site_fract_y
_atom_site_fract_z
_atom_site_U_iso_or_equiv
_atom_site_adp_type
_atom_site_occupancy
_atom_site_site_symmetry_order
_atom_site_calc_flag
_atom_site_refinement_flags_posn
_atom_site_refinement_flags_adp
_atom_site_refinement_flags_occupancy
_atom_site_disorder_assembly
_atom_site_disorder_group
O1A O 0.2308(3) 0.1965(3) 0.50223(9) 0.0247(5) Uani 1 1 d D . . . .
H1O H 0.330(4) 0.104(4) 0.5205(14) 0.037 Uiso 1 1 d D U . . .
O2A O 0.4827(3) 0.1172(3) 0.43908(9) 0.0250(5) Uani 1 1 d . . . . .
O3A O 0.2060(4) 0.3072(3) 0.23273(9) 0.0284(5) Uani 1 1 d . . . . .
O4A O -0.0378(3) 1.0023(3) 0.17955(9) 0.0251(5) Uani 1 1 d . . . . .
N1A N 0.1134(4) 0.6416(3) 0.22451(10) 0.0173(5) Uani 1 1 d D . . . .
H1N H 0.057(5) 0.757(3) 0.2420(12) 0.021 Uiso 1 1 d D U . . .
C1A C 0.3021(5) 0.2144(4) 0.45195(12) 0.0201(6) Uani 1 1 d . . . . .
C2A C 0.1385(4) 0.3629(4) 0.41285(12) 0.0197(6) Uani 1 1 d . . . . .
H2A1 H 0.073038 0.498322 0.429601 0.024 Uiso 1 1 calc R U . . .
H2A2 H 0.031798 0.321223 0.408704 0.024 Uiso 1 1 calc R U . . .
C3A C 0.2210(4) 0.3785(4) 0.35484(12) 0.0196(6) Uani 1 1 d . . . . .
H3A1 H 0.305097 0.240482 0.340555 0.024 Uiso 1 1 calc R U . . .
H3A2 H 0.310940 0.441090 0.358137 0.024 Uiso 1 1 calc R U . . .
C4A C 0.0493(4) 0.5046(4) 0.31271(12) 0.0207(6) Uani 1 1 d . . . . .
H4A1 H -0.059060 0.464126 0.316168 0.025 Uiso 1 1 calc R U . . .
H4A2 H -0.012396 0.649928 0.321464 0.025 Uiso 1 1 calc R U . . .
C5A C 0.1294(4) 0.4753(4) 0.25333(12) 0.0197(6) Uani 1 1 d . . . . .
C6A C 0.1676(4) 0.6556(4) 0.16769(12) 0.0181(6) Uani 1 1 d . . . . .
C7A C 0.2918(5) 0.4919(5) 0.13515(13) 0.0228(6) Uani 1 1 d . . . . .
H7A H 0.348810 0.357487 0.150778 0.027 Uiso 1 1 calc R U . . .
C8A C 0.3324(5) 0.5256(5) 0.07947(13) 0.0276(7) Uani 1 1 d . . . . .
H8A H 0.417079 0.413486 0.057125 0.033 Uiso 1 1 calc R U . . .
C9A C 0.2508(5) 0.7201(5) 0.05640(13) 0.0281(7) Uani 1 1 d . . . . .
H9A H 0.279181 0.740738 0.018262 0.034 Uiso 1 1 calc R U . . .
C10A C 0.1275(5) 0.8862(5) 0.08845(13) 0.0259(7) Uani 1 1 d . . . . .
H10A H 0.073163 1.020192 0.072676 0.031 Uiso 1 1 calc R U . . .
C11A C 0.0848(4) 0.8535(4) 0.14394(12) 0.0198(6) Uani 1 1 d . . . . .
C12A C -0.1178(5) 1.2096(5) 0.16015(14) 0.0296(7) Uani 1 1 d . . . . .
H12A H -0.004617 1.233212 0.147515 0.044 Uiso 1 1 calc R U . . .
H12B H -0.190803 1.299487 0.190986 0.044 Uiso 1 1 calc R U . . .
H12C H -0.212671 1.237820 0.128689 0.044 Uiso 1 1 calc R U . . .
O1B O 0.8088(3) 0.7736(3) 0.00106(8) 0.0235(5) Uani 1 1 d D . . . .
H2O H 0.899(4) 0.683(4) -0.0185(14) 0.035 Uiso 1 1 d D U . . .
O2B O 0.8884(3) 0.5047(3) 0.05900(8) 0.0240(5) Uani 1 1 d . . . . .
O3B O 0.6250(3) 0.5964(3) 0.25787(9) 0.0256(5) Uani 1 1 d . . . . .
O4B O -0.0286(3) 1.0480(3) 0.31161(9) 0.0303(5) Uani 1 1 d . . . . .
N1B N 0.3567(4) 0.9001(3) 0.28055(10) 0.0188(5) Uani 1 1 d D . . . .
H2N H 0.273(4) 1.022(2) 0.2672(13) 0.023 Uiso 1 1 d D U . . .
C1B C 0.7953(4) 0.6873(4) 0.04946(12) 0.0181(6) Uani 1 1 d . . . . .
C2B C 0.6537(4) 0.8357(4) 0.09144(12) 0.0183(6) Uani 1 1 d . . . . .
H2B1 H 0.513969 0.910876 0.075137 0.022 Uiso 1 1 calc R U . . .
H2B2 H 0.701067 0.935201 0.098940 0.022 Uiso 1 1 calc R U . . .
C3B C 0.6460(4) 0.7301(4) 0.14662(11) 0.0180(6) Uani 1 1 d . . . . .
H3B1 H 0.787606 0.641092 0.160416 0.022 Uiso 1 1 calc R U . . .
H3B2 H 0.582330 0.643517 0.139855 0.022 Uiso 1 1 calc R U . . .
C4B C 0.5247(4) 0.8804(4) 0.19162(12) 0.0191(6) Uani 1 1 d . . . . .
H4B1 H 0.591711 0.963222 0.199502 0.023 Uiso 1 1 calc R U . . .
H4B2 H 0.384866 0.973154 0.177190 0.023 Uiso 1 1 calc R U . . .
C5B C 0.5094(4) 0.7759(4) 0.24590(12) 0.0181(6) Uani 1 1 d . . . . .
C6B C 0.3167(5) 0.8494(4) 0.33543(12) 0.0194(6) Uani 1 1 d . . . . .
C7B C 0.4705(5) 0.7256(4) 0.37349(12) 0.0226(6) Uani 1 1 d . . . . .
H7B H 0.610037 0.665540 0.362146 0.027 Uiso 1 1 calc R U . . .
C8B C 0.4218(5) 0.6889(5) 0.42818(13) 0.0275(7) Uani 1 1 d . . . . .
H8B H 0.527584 0.602795 0.453781 0.033 Uiso 1 1 calc R U . . .
C9B C 0.2189(5) 0.7783(5) 0.44501(13) 0.0294(7) Uani 1 1 d . . . . .
H9B H 0.186065 0.755437 0.482494 0.035 Uiso 1 1 calc R U . . .
C10B C 0.0628(5) 0.9013(5) 0.40750(13) 0.0270(7) Uani 1 1 d . . . . .
H10B H -0.076251 0.962284 0.419257 0.032 Uiso 1 1 calc R U . . .
C11B C 0.1114(5) 0.9345(4) 0.35266(13) 0.0222(6) Uani 1 1 d . . . . .
C12B C -0.2421(5) 1.1445(5) 0.32636(16) 0.0364(8) Uani 1 1 d . . . . .
H12D H -0.281366 1.040751 0.337260 0.055 Uiso 1 1 calc R U . . .
H12E H -0.324585 1.225379 0.293882 0.055 Uiso 1 1 calc R U . . .
H12F H -0.266034 1.233096 0.358000 0.055 Uiso 1 1 calc R U . . .

loop_
_atom_site_aniso_label
_atom_site_aniso_U_11
_atom_site_aniso_U_22
_atom_site_aniso_U_33
_atom_site_aniso_U_23
_atom_site_aniso_U_13
_atom_site_aniso_U_12
O1A 0.0223(11) 0.0261(11) 0.0198(11) 0.0053(8) 0.0042(8) -0.0074(9)
O2A 0.0211(11) 0.0260(11) 0.0223(11) 0.0043(9) 0.0038(8) -0.0073(9)
O3A 0.0394(13) 0.0153(10) 0.0251(11) -0.0006(8) 0.0078(9) -0.0090(10)
O4A 0.0281(11) 0.0149(10) 0.0263(11) 0.0049(8) 0.0041(9) -0.0062(9)
N1A 0.0194(12) 0.0127(11) 0.0184(12) 0.0011(9) 0.0044(9) -0.0068(10)
C1A 0.0249(16) 0.0204(14) 0.0181(14) -0.0015(11) 0.0043(11) -0.0134(13)
C2A 0.0219(14) 0.0167(14) 0.0209(14) 0.0011(11) 0.0030(11) -0.0098(12)
C3A 0.0203(14) 0.0194(14) 0.0196(14) -0.0005(11) 0.0029(11) -0.0100(12)
C4A 0.0228(15) 0.0165(14) 0.0214(15) 0.0010(11) 0.0025(11) -0.0084(12)
C5A 0.0171(14) 0.0172(14) 0.0210(14) 0.0012(11) -0.0014(11) -0.0053(11)
C6A 0.0164(14) 0.0226(15) 0.0185(14) 0.0016(11) 0.0011(11) -0.0121(12)
C7A 0.0223(15) 0.0240(15) 0.0247(15) -0.0024(12) 0.0044(12) -0.0132(13)
C8A 0.0258(16) 0.0393(19) 0.0236(16) -0.0086(13) 0.0070(12) -0.0200(15)
C9A 0.0278(16) 0.047(2) 0.0188(15) 0.0020(13) 0.0034(12) -0.0263(15)
C10A 0.0262(16) 0.0336(17) 0.0240(15) 0.0080(13) -0.0029(12) -0.0198(14)
C11A 0.0157(14) 0.0215(15) 0.0233(15) 0.0022(12) 0.0008(11) -0.0100(12)
C12A 0.0323(18) 0.0166(15) 0.0361(18) 0.0091(13) -0.0022(14) -0.0093(13)
O1B 0.0255(11) 0.0201(10) 0.0197(11) 0.0020(8) 0.0086(8) -0.0072(9)
O2B 0.0259(11) 0.0200(11) 0.0223(11) 0.0006(8) 0.0095(8) -0.0084(9)
O3B 0.0241(11) 0.0184(11) 0.0222(11) 0.0010(8) 0.0026(8) -0.0008(9)
O4B 0.0178(11) 0.0267(12) 0.0335(12) 0.0089(9) 0.0107(9) -0.0014(9)
N1B 0.0196(12) 0.0128(11) 0.0199(12) 0.0029(9) 0.0069(10) -0.0048(10)
C1B 0.0155(13) 0.0209(15) 0.0178(14) 0.0016(11) 0.0023(11) -0.0090(12)
C2B 0.0152(13) 0.0189(14) 0.0202(14) -0.0014(11) 0.0051(11) -0.0078(11)
C3B 0.0127(13) 0.0188(14) 0.0188(14) -0.0029(11) 0.0044(11) -0.0046(11)
C4B 0.0163(14) 0.0203(14) 0.0194(14) -0.0032(11) 0.0054(11) -0.0077(12)
C5B 0.0154(13) 0.0203(15) 0.0180(14) -0.0032(11) 0.0009(11) -0.0079(12)
C6B 0.0252(15) 0.0163(14) 0.0195(14) -0.0033(11) 0.0071(11) -0.0122(12)
C7B 0.0257(16) 0.0224(15) 0.0222(15) -0.0015(12) 0.0038(12) -0.0135(13)
C8B 0.0393(19) 0.0283(16) 0.0207(15) 0.0026(12) -0.0029(13) -0.0212(15)
C9B 0.046(2) 0.0344(18) 0.0192(15) -0.0052(13) 0.0092(14) -0.0283(16)
C10B 0.0342(18) 0.0244(16) 0.0260(16) -0.0065(13) 0.0143(13) -0.0169(14)
C11B 0.0261(16) 0.0169(14) 0.0242(15) -0.0023(11) 0.0091(12) -0.0110(12)
C12B 0.0184(16) 0.0314(18) 0.047(2) 0.0061(15) 0.0156(14) -0.0033(14)

loop_
_atom_type_symbol
_atom_type_description
_atom_type_scat_dispersion_real
_atom_type_scat_dispersion_imag
_atom_type_scat_source
C C 0.0181 0.0091 'International Tables Vol C Tables 4.2.6.8 and 6.1.1.4'
H H 0.0000 0.0000 'International Tables Vol C Tables 4.2.6.8 and 6.1.1.4'
N N 0.0311 0.0180 'International Tables Vol C Tables 4.2.6.8 and 6.1.1.4'
O O 0.0492 0.0322 'International Tables Vol C Tables 4.2.6.8 and 6.1.1.4'

loop_
_geom_angle_atom_site_label_1
_geom_angle_atom_site_label_2
_geom_angle_atom_site_label_3
_geom_angle
_geom_angle_site_symmetry_1
_geom_angle_site_symmetry_3
C1A O1A H1O 107(3) . .
C11A O4A C12A 118.1(2) . .
C5A N1A C6A 127.6(2) . .
C5A N1A H1N 117(2) . .
C6A N1A H1N 115(2) . .
O2A C1A O1A 123.0(3) . .
O2A C1A C2A 123.9(3) . .
O1A C1A C2A 113.1(2) . .
C1A C2A C3A 112.6(2) . .
C1A C2A H2A1 109.1 . .
C3A C2A H2A1 109.1 . .
C1A C2A H2A2 109.1 . .
C3A C2A H2A2 109.1 . .
H2A1 C2A H2A2 107.8 . .
C2A C3A C4A 112.1(2) . .
C2A C3A H3A1 109.2 . .
C4A C3A H3A1 109.2 . .
C2A C3A H3A2 109.2 . .
C4A C3A H3A2 109.2 . .
H3A1 C3A H3A2 107.9 . .
C5A C4A C3A 111.0(2) . .
C5A C4A H4A1 109.4 . .
C3A C4A H4A1 109.4 . .
C5A C4A H4A2 109.4 . .
C3A C4A H4A2 109.4 . .
H4A1 C4A H4A2 108.0 . .
O3A C5A N1A 122.5(3) . .
O3A C5A C4A 120.6(3) . .
N1A C5A C4A 116.9(2) . .
C7A C6A C11A 119.4(3) . .
C7A C6A N1A 125.1(3) . .
C11A C6A N1A 115.4(2) . .
C6A C7A C8A 119.6(3) . .
C6A C7A H7A 120.2 . .
C8A C7A H7A 120.2 . .
C9A C8A C7A 120.7(3) . .
C9A C8A H8A 119.7 . .
C7A C8A H8A 119.7 . .
C8A C9A C10A 120.6(3) . .
C8A C9A H9A 119.7 . .
C10A C9A H9A 119.7 . .
C9A C10A C11A 119.0(3) . .
C9A C10A H10A 120.5 . .
C11A C10A H10A 120.5 . .
O4A C11A C10A 125.1(3) . .
O4A C11A C6A 114.3(2) . .
C10A C11A C6A 120.6(3) . .
O4A C12A H12A 109.5 . .
O4A C12A H12B 109.5 . .
H12A C12A H12B 109.5 . .
O4A C12A H12C 109.5 . .
H12A C12A H12C 109.5 . .
H12B C12A H12C 109.5 . .
C1B O1B H2O 108(3) . .
C11B O4B C12B 117.8(2) . .
C5B N1B C6B 126.3(2) . .
C5B N1B H2N 117(2) . .
C6B N1B H2N 117(2) . .
O2B C1B O1B 123.0(3) . .
O2B C1B C2B 123.2(2) . .
O1B C1B C2B 113.8(2) . .
C1B C2B C3B 111.9(2) . .
C1B C2B H2B1 109.2 . .
C3B C2B H2B1 109.2 . .
C1B C2B H2B2 109.2 . .
C3B C2B H2B2 109.2 . .
H2B1 C2B H2B2 107.9 . .
C2B C3B C4B 112.2(2) . .
C2B C3B H3B1 109.2 . .
C4B C3B H3B1 109.2 . .
C2B C3B H3B2 109.2 . .
C4B C3B H3B2 109.2 . .
H3B1 C3B H3B2 107.9 . .
C5B C4B C3B 112.3(2) . .
C5B C4B H4B1 109.2 . .
C3B C4B H4B1 109.2 . .
C5B C4B H4B2 109.2 . .
C3B C4B H4B2 109.2 . .
H4B1 C4B H4B2 107.9 . .
O3B C5B N1B 123.0(3) . .
O3B C5B C4B 123.3(2) . .
N1B C5B C4B 113.7(2) . .
C7B C6B C11B 118.9(3) . .
C7B C6B N1B 123.2(3) . .
C11B C6B N1B 117.8(3) . .
C6B C7B C8B 120.6(3) . .
C6B C7B H7B 119.7 . .
C8B C7B H7B 119.7 . .
C9B C8B C7B 119.8(3) . .
C9B C8B H8B 120.1 . .
C7B C8B H8B 120.1 . .
C8B C9B C10B 120.5(3) . .
C8B C9B H9B 119.8 . .
C10B C9B H9B 119.8 . .
C9B C10B C11B 119.6(3) . .
C9B C10B H10B 120.2 . .
C11B C10B H10B 120.2 . .
O4B C11B C10B 125.0(3) . .
O4B C11B C6B 114.5(2) . .
C10B C11B C6B 120.5(3) . .
O4B C12B H12D 109.5 . .
O4B C12B H12E 109.5 . .
H12D C12B H12E 109.5 . .
O4B C12B H12F 109.5 . .
H12D C12B H12F 109.5 . .
H12E C12B H12F 109.5 . .

loop_
_geom_bond_atom_site_label_1
_geom_bond_atom_site_label_2
_geom_bond_distance
_geom_bond_site_symmetry_2
O1A C1A 1.326(3) .
O1A H1O 0.841(10) .
O2A C1A 1.221(4) .
O3A C5A 1.228(4) .
O4A C11A 1.366(4) .
O4A C12A 1.435(4) .
N1A C5A 1.356(4) .
N1A C6A 1.416(4) .
N1A H1N 0.878(10) .
C1A C2A 1.496(4) .
C2A C3A 1.522(4) .
C2A H2A1 0.9900 .
C2A H2A2 0.9900 .
C3A C4A 1.527(4) .
C3A H3A1 0.9900 .
C3A H3A2 0.9900 .
C4A C5A 1.504(4) .
C4A H4A1 0.9900 .
C4A H4A2 0.9900 .
C6A C7A 1.387(4) .
C6A C11A 1.406(4) .
C7A C8A 1.392(4) .
C7A H7A 0.9500 .
C8A C9A 1.379(5) .
C8A H8A 0.9500 .
C9A C10A 1.389(5) .
C9A H9A 0.9500 .
C10A C11A 1.390(4) .
C10A H10A 0.9500 .
C12A H12A 0.9800 .
C12A H12B 0.9800 .
C12A H12C 0.9800 .
O1B C1B 1.324(3) .
O1B H2O 0.839(10) .
O2B C1B 1.218(4) .
O3B C5B 1.226(4) .
O4B C11B 1.369(4) .
O4B C12B 1.437(4) .
N1B C5B 1.360(4) .
N1B C6B 1.410(4) .
N1B H2N 0.872(10) .
C1B C2B 1.507(4) .
C2B C3B 1.520(4) .
C2B H2B1 0.9900 .
C2B H2B2 0.9900 .
C3B C4B 1.522(4) .
C3B H3B1 0.9900 .
C3B H3B2 0.9900 .
C4B C5B 1.515(4) .
C4B H4B1 0.9900 .
C4B H4B2 0.9900 .
C6B C7B 1.391(4) .
C6B C11B 1.403(4) .
C7B C8B 1.395(4) .
C7B H7B 0.9500 .
C8B C9B 1.383(5) .
C8B H8B 0.9500 .
C9B C10B 1.390(5) .
C9B H9B 0.9500 .
C10B C11B 1.391(4) .
C10B H10B 0.9500 .
C12B H12D 0.9800 .
C12B H12E 0.9800 .
C12B H12F 0.9800 .

loop_
_geom_torsion_atom_site_label_1
_geom_torsion_atom_site_label_2
_geom_torsion_atom_site_label_3
_geom_torsion_atom_site_label_4
_geom_torsion
_geom_torsion_site_symmetry_1
_geom_torsion_site_symmetry_2
_geom_torsion_site_symmetry_3
_geom_torsion_site_symmetry_4
O2A C1A C2A C3A 0.6(4) . . . .
O1A C1A C2A C3A -178.6(2) . . . .
C1A C2A C3A C4A 171.1(2) . . . .
C2A C3A C4A C5A -165.8(2) . . . .
C6A N1A C5A O3A 3.7(5) . . . .
C6A N1A C5A C4A -176.6(3) . . . .
C3A C4A C5A O3A 61.8(4) . . . .
C3A C4A C5A N1A -117.9(3) . . . .
C5A N1A C6A C7A -16.4(5) . . . .
C5A N1A C6A C11A 163.3(3) . . . .
C11A C6A C7A C8A -0.2(4) . . . .
N1A C6A C7A C8A 179.4(3) . . . .
C6A C7A C8A C9A 0.2(5) . . . .
C7A C8A C9A C10A 0.4(5) . . . .
C8A C9A C10A C11A -1.0(5) . . . .
C12A O4A C11A C10A -4.7(4) . . . .
C12A O4A C11A C6A 175.9(3) . . . .
C9A C10A C11A O4A -178.3(3) . . . .
C9A C10A C11A C6A 1.0(4) . . . .
C7A C6A C11A O4A 178.9(3) . . . .
N1A C6A C11A O4A -0.7(4) . . . .
C7A C6A C11A C10A -0.4(4) . . . .
N1A C6A C11A C10A 179.9(3) . . . .
O2B C1B C2B C3B 1.2(4) . . . .
O1B C1B C2B C3B -179.0(2) . . . .
C1B C2B C3B C4B 172.9(2) . . . .
C2B C3B C4B C5B 177.7(2) . . . .
C6B N1B C5B O3B 4.6(5) . . . .
C6B N1B C5B C4B -174.6(3) . . . .
C3B C4B C5B O3B 18.9(4) . . . .
C3B C4B C5B N1B -161.8(2) . . . .
C5B N1B C6B C7B 37.3(4) . . . .
C5B N1B C6B C11B -144.9(3) . . . .
C11B C6B C7B C8B -1.0(4) . . . .
N1B C6B C7B C8B 176.8(3) . . . .
C6B C7B C8B C9B -0.8(5) . . . .
C7B C8B C9B C10B 1.3(5) . . . .
C8B C9B C10B C11B 0.0(5) . . . .
C12B O4B C11B C10B 1.5(4) . . . .
C12B O4B C11B C6B -178.4(3) . . . .
C9B C10B C11B O4B 178.3(3) . . . .
C9B C10B C11B C6B -1.8(4) . . . .
C7B C6B C11B O4B -177.8(3) . . . .
N1B C6B C11B O4B 4.3(4) . . . .
C7B C6B C11B C10B 2.3(4) . . . .
N1B C6B C11B C10B -175.6(3) . . . .
